data_7231282
loop_
_publ_author_name
'Li, Shaodong'
'Lu, Liping'
'Zhu, Miaoli'
'Feng, Sisi'
'Su, Feng'
'Zhao, Xuefeng'

_publ_section_title
;
 Exploring the syntheses, structures, topologies, luminescence sensing and
 magnetism of Zn(ii) and Mn(ii) coordination polymers based on a semirigid
 tricarboxylate ligand
;
_journal_issue 36
_journal_name_full CrystEngComm
_journal_page_first 5442
_journal_paper_doi 10.1039/C8CE00947C
_journal_volume 20
_journal_year 2018
_chemical_formula_moiety 'C27 H16 Mn N2 O7, H2 O'
_chemical_formula_sum 'C27 H18 Mn N2 O8'
_chemical_formula_weight 553.37
_space_group_crystal_system monoclinic
_space_group_IT_number 14
_space_group_name_Hall '-P 2ybc'
_space_group_name_H-M_alt 'P 1 21/c 1'
_symmetry_space_group_name_Hall '-P 2ybc'
_symmetry_space_group_name_H-M 'P 1 21/c 1'
_atom_sites_solution_hydrogens mixed
_audit_creation_method SHELXL-2016/6
_audit_update_record
;
2018-05-02 deposited with the CCDC.
2018-08-03 downloaded from the CCDC.
;
_cell_angle_alpha 90
_cell_angle_beta 103.25(3)
_cell_angle_gamma 90
_cell_formula_units_Z 4
_cell_length_a 10.557(2)
_cell_length_b 17.598(4)
_cell_length_c 12.593(3)
_cell_measurement_reflns_used 12272
_cell_measurement_temperature 100(2)
_cell_measurement_theta_max 48.58
_cell_measurement_theta_min 1.17
_cell_volume 2277.3(9)
_computing_cell_refinement 'HKL 2000'
_computing_data_collection mar555
_computing_data_reduction 'HKL 2000'
_computing_molecular_graphics 'Bruker SHELXTL'
_computing_publication_material 'Bruker SHELXTL'
_computing_structure_refinement 'SHELXL-2016/6 (Sheldrick, 2015)'
_computing_structure_solution 'SHELXS-97 (Sheldrick, 2008)'
_diffrn_ambient_temperature 100(2)
_diffrn_measured_fraction_theta_full 0.999
_diffrn_measured_fraction_theta_max 0.915
_diffrn_measurement_device_type mar555
_diffrn_measurement_method 'oscillation mode'
_diffrn_radiation_type synchrotron
_diffrn_radiation_wavelength 0.720
_diffrn_reflns_av_R_equivalents 0
_diffrn_reflns_av_unetI/netI 0.0362
_diffrn_reflns_Laue_measured_fraction_full 0.999
_diffrn_reflns_Laue_measured_fraction_max 0.915
_diffrn_reflns_number 6961
_diffrn_reflns_point_group_measured_fraction_full 0.999
_diffrn_reflns_point_group_measured_fraction_max 0.915
_diffrn_reflns_theta_full 25.595
_diffrn_reflns_theta_max 31.992
_diffrn_reflns_theta_min 2.008
_diffrn_source 'synchrotron, 3W1A at BSRF'
_exptl_absorpt_coefficient_mu 0.657
_exptl_absorpt_correction_T_max 0.906
_exptl_absorpt_correction_T_min 0.888
_exptl_absorpt_correction_type multi-scan
_exptl_absorpt_process_details sadabs
_exptl_crystal_colour yellow
_exptl_crystal_density_diffrn 1.614
_exptl_crystal_description BLOCK
_exptl_crystal_F_000 1132
_exptl_crystal_size_max 0.200
_exptl_crystal_size_mid 0.150
_exptl_crystal_size_min 0.150
_refine_diff_density_max 1.915
_refine_diff_density_min -1.302
_refine_diff_density_rms 0.105
_refine_ls_extinction_method none
_refine_ls_goodness_of_fit_ref 1.053
_refine_ls_hydrogen_treatment constr
_refine_ls_matrix_type full
_refine_ls_number_parameters 343
_refine_ls_number_reflns 6961
_refine_ls_number_restraints 0
_refine_ls_restrained_S_all 1.053
_refine_ls_R_factor_all 0.0781
_refine_ls_R_factor_gt 0.0644
_refine_ls_shift/su_max 0.002
_refine_ls_shift/su_mean 0.000
_refine_ls_structure_factor_coef Fsqd
_refine_ls_weighting_details 'w=1/[\s^2^(Fo^2^)+(0.0869P)^2^+4.1707P] where P=(Fo^2^+2Fc^2^)/3'
_refine_ls_weighting_scheme calc
_refine_ls_wR_factor_gt 0.1677
_refine_ls_wR_factor_ref 0.1748
_reflns_Friedel_coverage 0.000
_reflns_number_gt 5619
_reflns_number_total 6961
_reflns_threshold_expression 'I > 2\s(I)'
_cod_data_source_file c8ce00947c2.cif
_cod_data_source_block complex1
_cod_depositor_comments 'Adding full bibliography for 7231282--7231285.cif.'
_cod_database_code 7231282
_shelx_shelxl_version_number 2016/6
_shelx_space_group_comment
;
The symmetry employed for this shelxl refinement is uniquely defined
by the following loop, which should always be used as a source of
symmetry information in preference to the above space-group names.
They are only intended as comments.
;
_shelx_estimated_absorpt_t_min 0.880
_shelx_estimated_absorpt_t_max 0.908

loop_
_space_group_symop_operation_xyz
'x, y, z'
'-x, y+1/2, -z+1/2'
'-x, -y, -z'
'x, -y-1/2, z-1/2'

loop_
_atom_site_label
_atom_site_type_symbol
_atom_site_fract_x
_atom_site_fract_y
_atom_site_fract_z
_atom_site_U_iso_or_equiv
_atom_site_adp_type
_atom_site_occupancy
_atom_site_site_symmetry_order
_atom_site_calc_flag
_atom_site_refinement_flags_posn
_atom_site_refinement_flags_adp
Mn1 Mn 0.63389(4) 0.07401(2) 0.44683(3) 0.01860(11) Uani 1 1 d . .
O1 O 0.07645(19) 0.10780(15) 0.05048(16) 0.0328(5) Uani 1 1 d . .
O2 O 0.41287(19) -0.00320(11) -0.28544(16) 0.0259(4) Uani 1 1 d . .
O3 O 0.2120(2) -0.03297(13) -0.37039(19) 0.0330(5) Uani 1 1 d . .
O4 O 0.44705(18) 0.08513(11) 0.47999(15) 0.0235(4) Uani 1 1 d . .
O5 O 0.2906(2) -0.00006(12) 0.41809(19) 0.0331(5) Uani 1 1 d . .
O6 O 0.1374(4) 0.34047(17) 0.0889(3) 0.0752(11) Uani 1 1 d . .
H6 H 0.102649 0.368115 0.035850 0.113 Uiso 1 1 d R U
O7 O 0.0334(3) 0.2523(2) -0.0181(2) 0.0620(9) Uani 1 1 d . .
N1 N 0.6019(2) 0.17912(13) 0.33507(16) 0.0194(4) Uani 1 1 d . .
N2 N 0.74017(19) 0.17226(12) 0.54498(16) 0.0178(4) Uani 1 1 d . .
C1 C 0.3429(2) 0.06382(15) 0.4150(2) 0.0218(5) Uani 1 1 d . .
C2 C 0.2774(2) 0.11857(14) 0.3276(2) 0.0190(4) Uani 1 1 d . .
C3 C 0.2875(3) 0.19698(15) 0.3441(2) 0.0221(5) Uani 1 1 d . .
H3 H 0.333711 0.216629 0.412250 0.026 Uiso 1 1 calc R U
C4 C 0.2300(3) 0.24629(15) 0.2607(2) 0.0254(5) Uani 1 1 d . .
H4 H 0.235758 0.299582 0.272921 0.030 Uiso 1 1 calc R U
C5 C 0.1638(3) 0.21838(17) 0.1591(2) 0.0265(5) Uani 1 1 d . .
C6 C 0.1513(2) 0.14003(17) 0.1458(2) 0.0239(5) Uani 1 1 d . .
C7 C 0.2065(2) 0.09028(15) 0.2289(2) 0.0220(5) Uani 1 1 d . .
H7 H 0.195874 0.037005 0.218286 0.026 Uiso 1 1 calc R U
C8 C 0.1048(4) 0.2711(2) 0.0669(3) 0.0452(9) Uani 1 1 d . .
C9 C 0.1368(3) 0.08764(16) -0.0309(2) 0.0234(5) Uani 1 1 d . .
C10 C 0.2708(3) 0.08903(15) -0.0216(2) 0.0235(5) Uani 1 1 d . .
H10 H 0.327435 0.108414 0.042360 0.028 Uiso 1 1 calc R U
C11 C 0.0527(3) 0.06182(17) -0.1261(2) 0.0261(5) Uani 1 1 d . .
H11 H -0.038770 0.063183 -0.132987 0.031 Uiso 1 1 calc R U
C12 C 0.1034(3) 0.03428(16) -0.2102(2) 0.0262(5) Uani 1 1 d . .
H12 H 0.046218 0.015996 -0.274648 0.031 Uiso 1 1 calc R U
C13 C 0.3207(3) 0.06145(15) -0.1079(2) 0.0232(5) Uani 1 1 d . .
H13 H 0.411972 0.062229 -0.102318 0.028 Uiso 1 1 calc R U
C14 C 0.2384(3) 0.03291(15) -0.2017(2) 0.0227(5) Uani 1 1 d . .
C15 C 0.2922(3) -0.00230(15) -0.2902(2) 0.0237(5) Uani 1 1 d . .
C16 C 0.5369(3) 0.18193(17) 0.2312(2) 0.0251(5) Uani 1 1 d . .
H16 H 0.510557 0.135464 0.194313 0.030 Uiso 1 1 calc R U
C17 C 0.5053(3) 0.25014(19) 0.1736(2) 0.0286(6) Uani 1 1 d . .
H17 H 0.458729 0.249298 0.099470 0.034 Uiso 1 1 calc R U
C18 C 0.5421(3) 0.31800(18) 0.2248(2) 0.0285(6) Uani 1 1 d . .
H18 H 0.519042 0.364677 0.187469 0.034 Uiso 1 1 calc R U
C19 C 0.6153(2) 0.31746(15) 0.3344(2) 0.0224(5) Uani 1 1 d . .
C20 C 0.6420(2) 0.24586(14) 0.38609(19) 0.0182(4) Uani 1 1 d . .
C21 C 0.6656(3) 0.38507(16) 0.3928(3) 0.0277(5) Uani 1 1 d . .
H21 H 0.647636 0.433154 0.358372 0.033 Uiso 1 1 calc R U
C22 C 0.7386(3) 0.38132(16) 0.4967(2) 0.0271(5) Uani 1 1 d . .
H22 H 0.772065 0.426812 0.533168 0.032 Uiso 1 1 calc R U
C23 C 0.7661(2) 0.30971(15) 0.5525(2) 0.0211(5) Uani 1 1 d . .
C24 C 0.7177(2) 0.24212(14) 0.49759(19) 0.0172(4) Uani 1 1 d . .
C25 C 0.8402(3) 0.30325(17) 0.6610(2) 0.0253(5) Uani 1 1 d . .
H25 H 0.873202 0.347469 0.701214 0.030 Uiso 1 1 calc R U
C26 C 0.8639(2) 0.23304(17) 0.7076(2) 0.0246(5) Uani 1 1 d . .
H26 H 0.914573 0.227793 0.780052 0.029 Uiso 1 1 calc R U
C27 C 0.8120(2) 0.16851(16) 0.64666(19) 0.0208(5) Uani 1 1 d . .
H27 H 0.829159 0.119930 0.679725 0.025 Uiso 1 1 calc R U
O8 O 0.0351(5) 0.0725(4) 0.4337(6) 0.196(4) Uani 1 1 d . .
H8A H 0.077750 0.031720 0.442349 0.293 Uiso 1 1 d R U
H8B H -0.040970 0.059540 0.431879 0.293 Uiso 1 1 d R U

loop_
_atom_site_aniso_label
_atom_site_aniso_U_11
_atom_site_aniso_U_22
_atom_site_aniso_U_33
_atom_site_aniso_U_23
_atom_site_aniso_U_13
_atom_site_aniso_U_12
Mn1 0.01573(18) 0.02047(19) 0.01915(18) -0.00189(13) 0.00306(13) -0.00035(13)
O1 0.0196(9) 0.0598(14) 0.0181(9) -0.0070(9) 0.0023(7) 0.0027(9)
O2 0.0248(9) 0.0274(10) 0.0271(9) -0.0056(7) 0.0095(8) -0.0029(7)
O3 0.0239(10) 0.0376(11) 0.0382(11) -0.0184(9) 0.0082(9) -0.0010(8)
O4 0.0169(8) 0.0326(10) 0.0212(8) 0.0005(7) 0.0047(7) 0.0040(7)
O5 0.0290(10) 0.0278(10) 0.0389(12) 0.0123(9) 0.0000(9) -0.0032(8)
O6 0.131(3) 0.0408(16) 0.0456(17) 0.0190(13) 0.0032(19) 0.0200(18)
O7 0.0545(17) 0.094(2) 0.0344(14) 0.0323(15) 0.0030(12) 0.0186(16)
N1 0.0173(9) 0.0274(10) 0.0140(9) -0.0003(7) 0.0046(7) -0.0012(8)
N2 0.0148(9) 0.0243(10) 0.0143(8) 0.0002(7) 0.0034(7) 0.0005(7)
C1 0.0184(11) 0.0255(12) 0.0220(11) 0.0023(9) 0.0058(9) 0.0040(9)
C2 0.0148(10) 0.0229(11) 0.0196(11) 0.0011(8) 0.0046(8) 0.0014(8)
C3 0.0228(11) 0.0243(12) 0.0201(11) -0.0022(9) 0.0069(9) 0.0000(9)
C4 0.0284(13) 0.0222(12) 0.0288(13) 0.0026(9) 0.0130(11) 0.0031(10)
C5 0.0235(12) 0.0359(14) 0.0228(12) 0.0092(10) 0.0109(10) 0.0109(11)
C6 0.0178(11) 0.0368(14) 0.0172(11) 0.0004(10) 0.0046(9) 0.0061(10)
C7 0.0187(11) 0.0233(11) 0.0234(12) -0.0016(9) 0.0033(9) 0.0007(9)
C8 0.050(2) 0.058(2) 0.0369(17) 0.0246(16) 0.0284(16) 0.0297(17)
C9 0.0215(12) 0.0283(13) 0.0197(11) 0.0007(9) 0.0032(9) 0.0031(9)
C10 0.0225(12) 0.0267(12) 0.0206(11) -0.0023(9) 0.0035(9) -0.0010(9)
C11 0.0210(12) 0.0326(14) 0.0233(12) -0.0007(10) 0.0023(9) 0.0017(10)
C12 0.0247(12) 0.0284(13) 0.0238(12) -0.0033(10) 0.0022(10) 0.0023(10)
C13 0.0209(11) 0.0235(12) 0.0261(12) -0.0019(9) 0.0075(10) -0.0026(9)
C14 0.0239(12) 0.0204(11) 0.0247(12) -0.0035(9) 0.0078(10) 0.0001(9)
C15 0.0267(12) 0.0207(11) 0.0253(12) -0.0042(9) 0.0091(10) -0.0011(9)
C16 0.0201(11) 0.0401(15) 0.0150(10) 0.0014(10) 0.0039(9) -0.0029(10)
C17 0.0195(12) 0.0483(17) 0.0179(11) 0.0102(11) 0.0038(9) 0.0016(11)
C18 0.0221(12) 0.0405(16) 0.0248(12) 0.0146(11) 0.0097(10) 0.0065(11)
C19 0.0188(11) 0.0275(12) 0.0237(12) 0.0070(9) 0.0108(9) 0.0046(9)
C20 0.0154(10) 0.0241(11) 0.0165(10) 0.0026(8) 0.0066(8) 0.0014(8)
C21 0.0256(13) 0.0232(12) 0.0380(15) 0.0053(10) 0.0149(11) 0.0031(10)
C22 0.0261(13) 0.0214(12) 0.0372(15) -0.0035(10) 0.0146(11) -0.0010(10)
C23 0.0181(10) 0.0231(11) 0.0242(12) -0.0037(9) 0.0091(9) -0.0005(9)
C24 0.0144(10) 0.0218(11) 0.0169(10) -0.0018(8) 0.0067(8) 0.0008(8)
C25 0.0196(11) 0.0327(14) 0.0245(12) -0.0096(10) 0.0070(9) -0.0057(10)
C26 0.0180(11) 0.0368(14) 0.0180(11) -0.0038(10) 0.0024(9) -0.0045(10)
C27 0.0164(10) 0.0298(12) 0.0155(10) 0.0007(9) 0.0019(8) -0.0002(9)
O8 0.088(3) 0.269(8) 0.253(8) -0.221(7) 0.088(4) -0.087(4)

loop_
_atom_type_symbol
_atom_type_description
_atom_type_scat_dispersion_real
_atom_type_scat_dispersion_imag
_atom_type_scat_source
C C 0.0030 0.0020 'International Tables Vol C Tables 4.2.6.8 and 6.1.1.4'
H H 0.0000 0.0000 'International Tables Vol C Tables 4.2.6.8 and 6.1.1.4'
Mn Mn 0.3400 0.7510 'International Tables Vol C Tables 4.2.6.8 and 6.1.1.4'
N N 0.0060 0.0030 'International Tables Vol C Tables 4.2.6.8 and 6.1.1.4'
O O 0.0110 0.0060 'International Tables Vol C Tables 4.2.6.8 and 6.1.1.4'

loop_
_geom_angle_atom_site_label_1
_geom_angle_atom_site_label_2
_geom_angle_atom_site_label_3
_geom_angle
_geom_angle_site_symmetry_1
_geom_angle_site_symmetry_3
O4 Mn1 O5 95.36(8) . 3_656
O4 Mn1 O3 159.27(8) . 3_655
O5 Mn1 O3 88.29(9) 3_656 3_655
O4 Mn1 N2 100.90(8) . .
O5 Mn1 N2 89.01(8) 3_656 .
O3 Mn1 N2 99.57(8) 3_655 .
O4 Mn1 N1 91.92(8) . .
O5 Mn1 N1 161.48(8) 3_656 .
O3 Mn1 N1 90.92(9) 3_655 .
N2 Mn1 N1 72.87(8) . .
O4 Mn1 O2 101.54(8) . 3_655
O5 Mn1 O2 109.39(9) 3_656 3_655
O3 Mn1 O2 58.21(7) 3_655 3_655
N2 Mn1 O2 149.29(7) . 3_655
N1 Mn1 O2 85.68(8) . 3_655
O4 Mn1 C15 130.38(8) . 3_655
O5 Mn1 C15 100.66(9) 3_656 3_655
O3 Mn1 C15 29.32(8) 3_655 3_655
N2 Mn1 C15 125.81(8) . 3_655
N1 Mn1 C15 87.36(8) . 3_655
O2 Mn1 C15 28.90(8) 3_655 3_655
C9 O1 C6 118.6(2) . .
C15 O2 Mn1 87.45(16) . 3_655
C15 O3 Mn1 93.54(16) . 3_655
C1 O4 Mn1 123.70(17) . .
C1 O5 Mn1 118.75(18) . 3_656
C8 O6 H6 109.4 . .
C16 N1 C20 117.8(2) . .
C16 N1 Mn1 126.93(19) . .
C20 N1 Mn1 114.79(15) . .
C27 N2 C24 118.0(2) . .
C27 N2 Mn1 126.02(18) . .
C24 N2 Mn1 115.74(15) . .
O5 C1 O4 124.5(2) . .
O5 C1 C2 117.6(2) . .
O4 C1 C2 117.9(2) . .
C7 C2 C3 119.7(2) . .
C7 C2 C1 119.2(2) . .
C3 C2 C1 121.1(2) . .
C4 C3 C2 120.0(2) . .
C4 C3 H3 120.0 . .
C2 C3 H3 120.0 . .
C3 C4 C5 120.8(3) . .
C3 C4 H4 119.6 . .
C5 C4 H4 119.6 . .
C6 C5 C4 118.2(2) . .
C6 C5 C8 120.4(3) . .
C4 C5 C8 121.4(3) . .
C7 C6 C5 121.5(2) . .
C7 C6 O1 116.7(3) . .
C5 C6 O1 121.7(2) . .
C6 C7 C2 119.8(2) . .
C6 C7 H7 120.1 . .
C2 C7 H7 120.1 . .
O7 C8 O6 122.4(3) . .
O7 C8 C5 125.5(4) . .
O6 C8 C5 112.1(4) . .
O1 C9 C10 124.7(2) . .
O1 C9 C11 114.4(2) . .
C10 C9 C11 120.8(3) . .
C9 C10 C13 119.0(2) . .
C9 C10 H10 120.5 . .
C13 C10 H10 120.5 . .
C12 C11 C9 119.5(3) . .
C12 C11 H11 120.3 . .
C9 C11 H11 120.3 . .
C11 C12 C14 120.9(2) . .
C11 C12 H12 119.6 . .
C14 C12 H12 119.6 . .
C14 C13 C10 120.8(2) . .
C14 C13 H13 119.6 . .
C10 C13 H13 119.6 . .
C13 C14 C12 118.9(2) . .
C13 C14 C15 120.8(2) . .
C12 C14 C15 120.2(2) . .
O2 C15 O3 120.7(2) . .
O2 C15 C14 121.4(2) . .
O3 C15 C14 117.8(2) . .
O2 C15 Mn1 63.65(14) . 3_655
O3 C15 Mn1 57.13(14) . 3_655
C14 C15 Mn1 173.95(19) . 3_655
N1 C16 C17 123.2(3) . .
N1 C16 H16 118.4 . .
C17 C16 H16 118.4 . .
C18 C17 C16 119.6(2) . .
C18 C17 H17 120.2 . .
C16 C17 H17 120.2 . .
C17 C18 C19 119.0(3) . .
C17 C18 H18 120.5 . .
C19 C18 H18 120.5 . .
C20 C19 C18 117.3(3) . .
C20 C19 C21 119.4(2) . .
C18 C19 C21 123.2(3) . .
N1 C20 C19 123.0(2) . .
N1 C20 C24 117.5(2) . .
C19 C20 C24 119.5(2) . .
C22 C21 C19 121.0(3) . .
C22 C21 H21 119.5 . .
C19 C21 H21 119.5 . .
C21 C22 C23 121.3(3) . .
C21 C22 H22 119.4 . .
C23 C22 H22 119.4 . .
C24 C23 C25 117.6(2) . .
C24 C23 C22 119.2(2) . .
C25 C23 C22 123.2(2) . .
N2 C24 C23 122.6(2) . .
N2 C24 C20 117.8(2) . .
C23 C24 C20 119.6(2) . .
C26 C25 C23 119.6(2) . .
C26 C25 H25 120.2 . .
C23 C25 H25 120.2 . .
C25 C26 C27 119.0(2) . .
C25 C26 H26 120.5 . .
C27 C26 H26 120.5 . .
N2 C27 C26 123.3(2) . .
N2 C27 H27 118.4 . .
C26 C27 H27 118.4 . .
H8A O8 H8B 104.7 . .

loop_
_geom_bond_atom_site_label_1
_geom_bond_atom_site_label_2
_geom_bond_distance
_geom_bond_site_symmetry_2
Mn1 O4 2.1168(19) .
Mn1 O5 2.145(2) 3_656
Mn1 O3 2.194(2) 3_655
Mn1 N2 2.267(2) .
Mn1 N1 2.302(2) .
Mn1 O2 2.338(2) 3_655
Mn1 C15 2.607(3) 3_655
O1 C9 1.372(3) .
O1 C6 1.397(3) .
O2 C15 1.261(3) .
O3 C15 1.279(3) .
O4 C1 1.268(3) .
O5 C1 1.257(3) .
O6 C8 1.281(5) .
O6 H6 0.8401 .
O7 C8 1.205(5) .
N1 C16 1.332(3) .
N1 C20 1.359(3) .
N2 C27 1.332(3) .
N2 C24 1.363(3) .
C1 C2 1.506(3) .
C2 C7 1.388(3) .
C2 C3 1.396(4) .
C3 C4 1.389(4) .
C3 H3 0.9500 .
C4 C5 1.399(4) .
C4 H4 0.9500 .
C5 C6 1.392(4) .
C5 C8 1.505(4) .
C6 C7 1.386(4) .
C7 H7 0.9500 .
C9 C10 1.393(4) .
C9 C11 1.394(4) .
C10 C13 1.399(4) .
C10 H10 0.9500 .
C11 C12 1.379(4) .
C11 H11 0.9500 .
C12 C14 1.405(4) .
C12 H12 0.9500 .
C13 C14 1.390(4) .
C13 H13 0.9500 .
C14 C15 1.497(4) .
C16 C17 1.403(4) .
C16 H16 0.9500 .
C17 C18 1.370(5) .
C17 H17 0.9500 .
C18 C19 1.419(4) .
C18 H18 0.9500 .
C19 C20 1.416(3) .
C19 C21 1.435(4) .
C20 C24 1.449(3) .
C21 C22 1.359(4) .
C21 H21 0.9500 .
C22 C23 1.440(4) .
C22 H22 0.9500 .
C23 C24 1.412(3) .
C23 C25 1.415(4) .
C25 C26 1.366(4) .
C25 H25 0.9500 .
C26 C27 1.409(4) .
C26 H26 0.9500 .
C27 H27 0.9500 .
O8 H8A 0.8412 .
O8 H8B 0.8305 .

loop_
_geom_hbond_atom_site_label_D
_geom_hbond_atom_site_label_H
_geom_hbond_atom_site_label_A
_geom_hbond_distance_DH
_geom_hbond_distance_HA
_geom_hbond_distance_DA
_geom_hbond_angle_DHA
_geom_hbond_site_symmetry_A
O8 H8B O3 0.83 1.85 2.641(5) 157.6 3
O8 H8A O5 0.84 2.40 3.031(6) 132.1 .
C27 H27 O5 0.95 2.62 3.197(4) 119.7 3_656
C26 H26 O7 0.95 2.60 3.523(4) 164.1 1_656
C16 H16 O2 0.95 2.64 3.237(4) 121.4 3_655
O6 H6 O8 0.84 1.68 2.523(5) 177.0 4_565

loop_
_geom_torsion_atom_site_label_1
_geom_torsion_atom_site_label_2
_geom_torsion_atom_site_label_3
_geom_torsion_atom_site_label_4
_geom_torsion
_geom_torsion_site_symmetry_1
Mn1 O5 C1 O4 8.2(4) 3_656
Mn1 O5 C1 C2 -172.10(17) 3_656
Mn1 O4 C1 O5 93.7(3) .
Mn1 O4 C1 C2 -86.0(3) .
O5 C1 C2 C7 -30.1(4) .
O4 C1 C2 C7 149.7(2) .
O5 C1 C2 C3 150.4(3) .
O4 C1 C2 C3 -29.9(4) .
C7 C2 C3 C4 -1.9(4) .
C1 C2 C3 C4 177.7(2) .
C2 C3 C4 C5 -1.3(4) .
C3 C4 C5 C6 3.4(4) .
C3 C4 C5 C8 -178.0(3) .
C4 C5 C6 C7 -2.4(4) .
C8 C5 C6 C7 179.0(3) .
C4 C5 C6 O1 173.9(2) .
C8 C5 C6 O1 -4.7(4) .
C9 O1 C6 C7 -89.9(3) .
C9 O1 C6 C5 93.6(3) .
C5 C6 C7 C2 -0.7(4) .
O1 C6 C7 C2 -177.2(2) .
C3 C2 C7 C6 2.9(4) .
C1 C2 C7 C6 -176.7(2) .
C6 C5 C8 O7 8.2(5) .
C4 C5 C8 O7 -170.5(3) .
C6 C5 C8 O6 -172.9(3) .
C4 C5 C8 O6 8.4(4) .
C6 O1 C9 C10 7.5(4) .
C6 O1 C9 C11 -175.0(3) .
O1 C9 C10 C13 175.1(3) .
C11 C9 C10 C13 -2.3(4) .
O1 C9 C11 C12 -174.8(3) .
C10 C9 C11 C12 2.8(4) .
C9 C11 C12 C14 -0.9(4) .
C9 C10 C13 C14 -0.1(4) .
C10 C13 C14 C12 1.9(4) .
C10 C13 C14 C15 -175.1(2) .
C11 C12 C14 C13 -1.5(4) .
C11 C12 C14 C15 175.6(3) .
Mn1 O2 C15 O3 -2.4(3) 3_655
Mn1 O2 C15 C14 176.2(2) 3_655
Mn1 O3 C15 O2 2.5(3) 3_655
Mn1 O3 C15 C14 -176.1(2) 3_655
C13 C14 C15 O2 -4.2(4) .
C12 C14 C15 O2 178.9(3) .
C13 C14 C15 O3 174.5(3) .
C12 C14 C15 O3 -2.5(4) .
C20 N1 C16 C17 -1.7(4) .
Mn1 N1 C16 C17 170.21(19) .
N1 C16 C17 C18 0.0(4) .
C16 C17 C18 C19 2.0(4) .
C17 C18 C19 C20 -2.3(4) .
C17 C18 C19 C21 175.8(3) .
C16 N1 C20 C19 1.4(4) .
Mn1 N1 C20 C19 -171.54(18) .
C16 N1 C20 C24 -177.3(2) .
Mn1 N1 C20 C24 9.8(3) .
C18 C19 C20 N1 0.6(4) .
C21 C19 C20 N1 -177.6(2) .
C18 C19 C20 C24 179.3(2) .
C21 C19 C20 C24 1.0(4) .
C20 C19 C21 C22 0.2(4) .
C18 C19 C21 C22 -177.9(3) .
C19 C21 C22 C23 -1.1(4) .
C21 C22 C23 C24 0.8(4) .
C21 C22 C23 C25 -179.2(3) .
C27 N2 C24 C23 -0.8(3) .
Mn1 N2 C24 C23 173.57(18) .
C27 N2 C24 C20 178.6(2) .
Mn1 N2 C24 C20 -7.0(3) .
C25 C23 C24 N2 -0.2(4) .
C22 C23 C24 N2 179.8(2) .
C25 C23 C24 C20 -179.6(2) .
C22 C23 C24 C20 0.4(3) .
N1 C20 C24 N2 -2.0(3) .
C19 C20 C24 N2 179.3(2) .
N1 C20 C24 C23 177.4(2) .
C19 C20 C24 C23 -1.3(3) .
C24 C23 C25 C26 1.1(4) .
C22 C23 C25 C26 -178.9(2) .
C23 C25 C26 C27 -1.0(4) .
C24 N2 C27 C26 1.0(4) .
Mn1 N2 C27 C26 -172.74(19) .
C25 C26 C27 N2 -0.1(4) .
